data_2000243
loop_
_publ_author_name
'Ammon, H. L.'

_publ_section_title
;
 Structure of 1,3-dinitronaphthalene
;
_journal_issue 10
_journal_name_full 'Acta Crystallographica Section C'
_journal_page_first 2252
_journal_page_last 2254
_journal_paper_doi 10.1107/S0108270191003463
_journal_volume 47
_journal_year 1991
_chemical_formula_sum 'C10 H6 N2 O4'
_chemical_formula_weight 218.2
_space_group_IT_number 2
_space_group_name_Hall '-P 1'
_space_group_name_H-M_alt 'P -1'
_symmetry_cell_setting triclinic
_symmetry_space_group_name_Hall '-P 1'
_symmetry_space_group_name_H-M 'P -1'
_cell_angle_alpha 110.742(9)
_cell_angle_beta 99.570(9)
_cell_angle_gamma 100.309(9)
_cell_formula_units_Z 2
_cell_length_a 7.5552(8)
_cell_length_b 7.7630(10)
_cell_length_c 9.0730(10)
_cell_volume 474.12(11)
_diffrn_radiation_type Cu
_diffrn_radiation_wavelength 1.54178
_exptl_absorpt_coefficient_mu 1.05
_exptl_crystal_density_diffrn 1.528
_exptl_crystal_F_000 224
_cod_data_source_file cr0316.cif
_cod_data_source_block cr0316a
_cod_original_cell_volume 474.1(2)
_cod_database_code 2000243

loop_
_space_group_symop_id
_space_group_symop_operation_xyz
1 x,y,z
2 -x,-y,-z

loop_
_atom_site_label
_atom_site_fract_x
_atom_site_fract_y
_atom_site_fract_z
O1 .2694(6) -.3127(5) .2059(4)
O2 .2778(6) -.0770(5) .4188(4)
O3 .6779(4) .4995(4) .4419(3)
O4 .6418(5) .5701(4) .2343(4)
N1 .2788(5) -.1446(5) .2785(4)
N2 .6059(4) .4647(4) .3022(3)
C1 .3106(4) -.0181(4) .1931(4)
C2 .4304(5) .1555(5) .2828(4)
C3 .4699(4) .2791(4) .2062(3)
C4A .2640(4) .0543(4) -.0463(3)
C4 .3912(4) .2343(4) .0475(4)
C5 .1809(5) .0048(5) -.2130(4)
C6 .0585(5) -.1681(5) -.3032(4)
C7 .0144(5) -.2977(5) -.2326(4)
C8A .2212(4) -.0790(4) .0250(3)
C8 .0917(5) -.2568(5) -.0731(4)
H2 .483(5) .178(5) .371(5)
H4 .424(5) .318(5) -.006(4)
H5 .207(4) .099(4) -.260(3)
H6 -.006(5) -.197(5) -.411(5)
H7 -.067(5) -.401(5) -.300(4)
H8 .062(5) -.348(5) -.038(4)
